data_4134628
loop_
_publ_author_name
'Au, Yik Ki'
'Lyu, Hairong'
'Quan, Yangjian'
'Xie, Zuowei'

_publ_section_title
;
 Copper-Catalyzed Electrochemical Selective B-H Oxygenation of
 <i>o</i>-Carboranes at Room Temperature.
;
_journal_name_full 'Journal of the American Chemical Society'
_journal_paper_doi 10.1021/jacs.0c02490
_journal_year 2020
_chemical_formula_sum 'C12 H24 B10 O'
_chemical_formula_weight 292.41
_space_group_crystal_system monoclinic
_space_group_IT_number 14
_space_group_name_Hall '-P 2yn'
_space_group_name_H-M_alt 'P 1 21/n 1'
_atom_sites_solution_hydrogens geom
_audit_creation_method SHELXL-2018/3
_cell_angle_alpha 90
_cell_angle_beta 96.326(4)
_cell_angle_gamma 90
_cell_formula_units_Z 8
_cell_length_a 11.1222(11)
_cell_length_b 16.2539(19)
_cell_length_c 19.748(3)
_cell_measurement_reflns_used 719
_cell_measurement_temperature 298(2)
_cell_measurement_theta_max 15
_cell_measurement_theta_min 15
_cell_volume 3548.3(8)
_computing_cell_refinement 'BRUKER D8VENTURE DIFFRACTOMETER'
_computing_data_collection 'BRUKER D8VENTURE DIFFRACTOMETER'
_computing_data_reduction 'BRUKER D8VENTURE DIFFRACTOMETER'
_computing_molecular_graphics 'BRUKER SHELXTL'
_computing_publication_material 'BRUKER SHELXTL'
_computing_structure_refinement 'SHELXL-2018/3 (Sheldrick, 2018)'
_computing_structure_solution 'SHELXT 2014/5 (Sheldrick, 2014)'
_diffrn_ambient_temperature 298(2)
_diffrn_measured_fraction_theta_full 0.998
_diffrn_measured_fraction_theta_max 0.998
_diffrn_measurement_device_type 'BRUKER D8VENTURE DIFFRACTOMETER'
_diffrn_measurement_method 'PHI & OMEGA SCAN'
_diffrn_radiation_type MoK\a
_diffrn_radiation_wavelength 0.71073
_diffrn_reflns_av_R_equivalents 0.0438
_diffrn_reflns_av_unetI/netI 0.0157
_diffrn_reflns_Laue_measured_fraction_full 0.998
_diffrn_reflns_Laue_measured_fraction_max 0.998
_diffrn_reflns_limit_h_max 13
_diffrn_reflns_limit_h_min -13
_diffrn_reflns_limit_k_max 19
_diffrn_reflns_limit_k_min -19
_diffrn_reflns_limit_l_max 23
_diffrn_reflns_limit_l_min -23
_diffrn_reflns_number 109294
_diffrn_reflns_point_group_measured_fraction_full 0.998
_diffrn_reflns_point_group_measured_fraction_max 0.998
_diffrn_reflns_theta_full 25.242
_diffrn_reflns_theta_max 25.248
_diffrn_reflns_theta_min 2.212
_exptl_absorpt_coefficient_mu 0.057
_exptl_absorpt_correction_T_max 0.7456
_exptl_absorpt_correction_T_min 0.7080
_exptl_absorpt_correction_type multi-scan
_exptl_crystal_colour colourless
_exptl_crystal_density_diffrn 1.095
_exptl_crystal_description block
_exptl_crystal_F_000 1232
_exptl_crystal_size_max 0.500
_exptl_crystal_size_mid 0.400
_exptl_crystal_size_min 0.300
_refine_diff_density_max 0.242
_refine_diff_density_min -0.258
_refine_diff_density_rms 0.059
_refine_ls_extinction_method none
_refine_ls_goodness_of_fit_ref 1.048
_refine_ls_hydrogen_treatment constr
_refine_ls_matrix_type full
_refine_ls_number_parameters 415
_refine_ls_number_reflns 6418
_refine_ls_number_restraints 0
_refine_ls_restrained_S_all 1.048
_refine_ls_R_factor_all 0.0703
_refine_ls_R_factor_gt 0.0557
_refine_ls_shift/su_max 0.000
_refine_ls_shift/su_mean 0.000
_refine_ls_structure_factor_coef Fsqd
_refine_ls_weighting_details 'w=1/[\s^2^(Fo^2^)+(0.0907P)^2^+1.0694P] where P=(Fo^2^+2Fc^2^)/3'
_refine_ls_weighting_scheme calc
_refine_ls_wR_factor_gt 0.1518
_refine_ls_wR_factor_ref 0.1715
_reflns_Friedel_coverage 0.000
_reflns_number_gt 5144
_reflns_number_total 6418
_reflns_threshold_expression 'I > 2\s(I)'
_cod_data_source_file ja0c02490_si_008.cif
_cod_data_source_block 9af
_cod_original_cell_volume 3548.3(7)
_cod_original_sg_symbol_H-M 'P 21/n'
_cod_database_code 4134628
_shelx_shelxl_version_number 2018/3
_shelx_space_group_comment
;
The symmetry employed for this shelxl refinement is uniquely defined
by the following loop, which should always be used as a source of
symmetry information in preference to the above space-group names.
They are only intended as comments.
;
_shelx_estimated_absorpt_t_min 0.972
_shelx_estimated_absorpt_t_max 0.983

loop_
_space_group_symop_operation_xyz
'x, y, z'
'-x+1/2, y+1/2, -z+1/2'
'-x, -y, -z'
'x-1/2, -y-1/2, z-1/2'

loop_
_atom_site_label
_atom_site_type_symbol
_atom_site_fract_x
_atom_site_fract_y
_atom_site_fract_z
_atom_site_U_iso_or_equiv
_atom_site_adp_type
_atom_site_occupancy
_atom_site_site_symmetry_order
_atom_site_calc_flag
_atom_site_refinement_flags_posn
_atom_site_refinement_flags_adp
_atom_site_refinement_flags_occupancy
_atom_site_disorder_assembly
_atom_site_disorder_group
O1' O 0.43742(12) 0.76841(8) 0.57674(7) 0.0580(4) Uani 1 1 d . . . . .
O1 O 0.12435(11) 0.69079(7) 0.61593(6) 0.0512(3) Uani 1 1 d . . . . .
C1 C 0.29760(15) 0.58268(10) 0.60520(8) 0.0400(4) Uani 1 1 d . . . . .
H1 H 0.353227 0.632959 0.588156 0.048 Uiso 1 1 calc R U . . .
C2 C 0.36311(15) 0.50630(10) 0.65066(8) 0.0426(4) Uani 1 1 d . . . . .
C11 C 0.49875(16) 0.50790(10) 0.66624(9) 0.0471(4) Uani 1 1 d . . . . .
C12 C 0.57261(19) 0.53622(17) 0.61952(11) 0.0737(7) Uani 1 1 d . . . . .
H12A H 0.538136 0.557504 0.578156 0.088 Uiso 1 1 calc R U . . .
C13 C 0.6970(2) 0.5334(2) 0.63335(13) 0.0857(8) Uani 1 1 d . . . . .
H13A H 0.745345 0.552908 0.601287 0.103 Uiso 1 1 calc R U . . .
C14 C 0.7496(2) 0.50232(16) 0.69348(14) 0.0772(7) Uani 1 1 d . . . . .
H14A H 0.833392 0.499495 0.702341 0.093 Uiso 1 1 calc R U . . .
C15 C 0.6780(2) 0.47557(16) 0.74023(14) 0.0828(7) Uani 1 1 d . . . . .
H15A H 0.713445 0.455174 0.781705 0.099 Uiso 1 1 calc R U . . .
C16 C 0.5528(2) 0.47802(14) 0.72741(11) 0.0683(6) Uani 1 1 d . . . . .
H16A H 0.505345 0.459444 0.760209 0.082 Uiso 1 1 calc R U . . .
C17 C 0.05450(18) 0.74160(11) 0.65794(10) 0.0540(5) Uani 1 1 d . . . . .
C18 C 0.1222(2) 0.75168(14) 0.72849(11) 0.0687(6) Uani 1 1 d . . . . .
H18A H 0.075537 0.785265 0.755847 0.103 Uiso 1 1 calc R U . . .
H18B H 0.135153 0.698628 0.749389 0.103 Uiso 1 1 calc R U . . .
H18C H 0.198869 0.777527 0.724837 0.103 Uiso 1 1 calc R U . . .
C19 C 0.0438(3) 0.82350(14) 0.62063(14) 0.0857(8) Uani 1 1 d . . . . .
H19A H -0.001675 0.861297 0.645168 0.128 Uiso 1 1 calc R U . . .
H19B H 0.123088 0.845465 0.617494 0.128 Uiso 1 1 calc R U . . .
H19C H 0.003114 0.815480 0.575663 0.128 Uiso 1 1 calc R U . . .
C20 C -0.06910(19) 0.70322(16) 0.66174(14) 0.0776(7) Uani 1 1 d . . . . .
H20A H -0.114860 0.736942 0.689503 0.116 Uiso 1 1 calc R U . . .
H20B H -0.111122 0.699178 0.616720 0.116 Uiso 1 1 calc R U . . .
H20C H -0.059429 0.649283 0.681392 0.116 Uiso 1 1 calc R U . . .
C1' C 0.25506(15) 0.76430(10) 0.47871(9) 0.0430(4) Uani 1 1 d . . . . .
H1' H 0.199038 0.736523 0.515190 0.052 Uiso 1 1 calc R U . . .
C2' C 0.19242(16) 0.82798(10) 0.41895(9) 0.0474(4) Uani 1 1 d . . . . .
C11' C 0.05924(18) 0.84631(12) 0.41721(10) 0.0545(5) Uani 1 1 d . . . . .
C12' C 0.0182(3) 0.92489(16) 0.4128(2) 0.1113(12) Uani 1 1 d . . . . .
H12B H 0.073024 0.967997 0.411940 0.134 Uiso 1 1 calc R U . . .
C13' C -0.1043(3) 0.9417(2) 0.4096(2) 0.1283(14) Uani 1 1 d . . . . .
H13B H -0.130475 0.995954 0.405495 0.154 Uiso 1 1 calc R U . . .
C14' C -0.1860(2) 0.8817(2) 0.41229(18) 0.0992(9) Uani 1 1 d . . . . .
H14B H -0.268160 0.893550 0.410078 0.119 Uiso 1 1 calc R U . . .
C15' C -0.1456(2) 0.8037(2) 0.4183(3) 0.1400(17) Uani 1 1 d . . . . .
H15B H -0.200533 0.761108 0.421219 0.168 Uiso 1 1 calc R U . . .
C16' C -0.0242(2) 0.78608(17) 0.4201(2) 0.1166(13) Uani 1 1 d . . . . .
H16B H 0.001065 0.731550 0.423396 0.140 Uiso 1 1 calc R U . . .
C17' C 0.5177(2) 0.81462(14) 0.62609(12) 0.0679(6) Uani 1 1 d . . . . .
C18' C 0.4642(3) 0.89760(15) 0.63982(14) 0.0845(7) Uani 1 1 d . . . . .
H18D H 0.518531 0.926960 0.672430 0.127 Uiso 1 1 calc R U . . .
H18E H 0.452152 0.928450 0.598172 0.127 Uiso 1 1 calc R U . . .
H18F H 0.388025 0.890122 0.657580 0.127 Uiso 1 1 calc R U . . .
C19' C 0.5259(3) 0.76219(19) 0.69013(14) 0.1066(11) Uani 1 1 d . . . . .
H19D H 0.577907 0.788644 0.725650 0.160 Uiso 1 1 calc R U . . .
H19E H 0.446733 0.755633 0.704401 0.160 Uiso 1 1 calc R U . . .
H19F H 0.558405 0.709171 0.680807 0.160 Uiso 1 1 calc R U . . .
C20' C 0.6405(2) 0.8235(2) 0.59950(18) 0.1053(10) Uani 1 1 d . . . . .
H20D H 0.694010 0.853962 0.631800 0.158 Uiso 1 1 calc R U . . .
H20E H 0.673956 0.769978 0.593172 0.158 Uiso 1 1 calc R U . . .
H20F H 0.631066 0.852266 0.556773 0.158 Uiso 1 1 calc R U . . .
B3 B 0.28101(18) 0.57940(12) 0.68974(9) 0.0438(4) Uani 1 1 d . . . . .
H3 H 0.321722 0.623262 0.728045 0.053 Uiso 1 1 calc R U . . .
B4 B 0.15573(17) 0.60930(12) 0.62725(10) 0.0432(4) Uani 1 1 d . . . . .
B5 B 0.17610(18) 0.55057(12) 0.55199(10) 0.0439(4) Uani 1 1 d . . . . .
H5 H 0.148189 0.576624 0.501280 0.053 Uiso 1 1 calc R U . . .
B6 B 0.30699(18) 0.48843(12) 0.56652(10) 0.0451(4) Uani 1 1 d . . . . .
H6 H 0.363797 0.474495 0.525775 0.054 Uiso 1 1 calc R U . . .
B7 B 0.2676(2) 0.47303(13) 0.70723(11) 0.0496(5) Uani 1 1 d . . . . .
H7 H 0.298215 0.447598 0.757827 0.060 Uiso 1 1 calc R U . . .
B8 B 0.13617(19) 0.53536(13) 0.69274(11) 0.0490(5) Uani 1 1 d . . . . .
H8 H 0.080896 0.550388 0.733942 0.059 Uiso 1 1 calc R U . . .
B9 B 0.07026(19) 0.51692(13) 0.60678(11) 0.0501(5) Uani 1 1 d . . . . .
H9 H -0.027939 0.519611 0.591959 0.060 Uiso 1 1 calc R U . . .
B10 B 0.1632(2) 0.44393(13) 0.56935(11) 0.0507(5) Uani 1 1 d . . . . .
H10 H 0.125289 0.399875 0.530434 0.061 Uiso 1 1 calc R U . . .
B11 B 0.2850(2) 0.41702(12) 0.63170(11) 0.0504(5) Uani 1 1 d . . . . .
H11 H 0.327174 0.355719 0.633389 0.061 Uiso 1 1 calc R U . . .
B12 B 0.1384(2) 0.43477(13) 0.65679(11) 0.0535(5) Uani 1 1 d . . . . .
H12 H 0.083773 0.384492 0.674700 0.064 Uiso 1 1 calc R U . . .
B3' B 0.28662(19) 0.86593(12) 0.48768(11) 0.0470(4) Uani 1 1 d . . . . .
H3' H 0.254555 0.905468 0.527183 0.056 Uiso 1 1 calc R U . . .
B4' B 0.40353(18) 0.78995(12) 0.50972(11) 0.0488(5) Uani 1 1 d . . . . .
B5' B 0.36683(19) 0.70692(13) 0.45022(12) 0.0515(5) Uani 1 1 d . . . . .
H5' H 0.388108 0.643119 0.465783 0.062 Uiso 1 1 calc R U . . .
B6' B 0.2341(2) 0.73012(13) 0.39590(11) 0.0523(5) Uani 1 1 d . . . . .
H6' H 0.169416 0.682109 0.376719 0.063 Uiso 1 1 calc R U . . .
B7' B 0.2968(2) 0.90140(13) 0.40420(12) 0.0575(5) Uani 1 1 d . . . . .
H7' H 0.273115 0.965082 0.389328 0.069 Uiso 1 1 calc R U . . .
B8' B 0.4294(2) 0.87794(14) 0.45846(12) 0.0565(5) Uani 1 1 d . . . . .
H8' H 0.492589 0.926428 0.478528 0.068 Uiso 1 1 calc R U . . .
B9' B 0.4802(2) 0.77842(15) 0.43477(13) 0.0614(6) Uani 1 1 d . . . . .
H9' H 0.576528 0.761685 0.439199 0.074 Uiso 1 1 calc R U . . .
B10' B 0.3763(2) 0.74170(15) 0.36617(13) 0.0638(6) Uani 1 1 d . . . . .
H10' H 0.405295 0.701149 0.326433 0.077 Uiso 1 1 calc R U . . .
B11' B 0.2636(2) 0.81794(15) 0.34679(12) 0.0622(6) Uani 1 1 d . . . . .
H11' H 0.218697 0.827336 0.294899 0.075 Uiso 1 1 calc R U . . .
B12' B 0.4160(2) 0.84762(16) 0.37132(13) 0.0678(7) Uani 1 1 d . . . . .
H12' H 0.471331 0.876174 0.334891 0.081 Uiso 1 1 calc R U . . .

loop_
_atom_site_aniso_label
_atom_site_aniso_U_11
_atom_site_aniso_U_22
_atom_site_aniso_U_33
_atom_site_aniso_U_23
_atom_site_aniso_U_13
_atom_site_aniso_U_12
O1' 0.0583(8) 0.0543(8) 0.0589(8) -0.0012(6) -0.0046(6) -0.0036(6)
O1 0.0632(8) 0.0413(6) 0.0518(7) 0.0016(5) 0.0178(6) 0.0098(5)
C1 0.0469(9) 0.0376(8) 0.0361(8) 0.0003(6) 0.0080(6) 0.0022(7)
C2 0.0501(9) 0.0399(9) 0.0380(8) 0.0010(7) 0.0057(7) 0.0046(7)
C11 0.0510(10) 0.0431(9) 0.0464(10) -0.0049(7) 0.0022(7) 0.0039(7)
C12 0.0527(12) 0.114(2) 0.0549(12) 0.0087(12) 0.0092(9) 0.0052(12)
C13 0.0509(12) 0.132(2) 0.0750(15) -0.0061(15) 0.0097(11) -0.0004(13)
C14 0.0540(12) 0.0818(16) 0.0918(18) -0.0149(13) -0.0098(12) 0.0020(11)
C15 0.0746(15) 0.0851(17) 0.0807(17) 0.0109(13) -0.0270(13) -0.0021(13)
C16 0.0660(13) 0.0737(14) 0.0618(13) 0.0133(11) -0.0090(10) -0.0086(10)
C17 0.0602(11) 0.0458(10) 0.0587(11) -0.0055(8) 0.0187(9) 0.0086(8)
C18 0.0791(14) 0.0633(13) 0.0656(13) -0.0167(10) 0.0173(11) 0.0011(11)
C19 0.121(2) 0.0520(12) 0.0894(17) 0.0058(12) 0.0363(15) 0.0310(13)
C20 0.0570(13) 0.0805(16) 0.0972(18) -0.0075(13) 0.0173(12) 0.0104(11)
C1' 0.0493(9) 0.0354(8) 0.0454(9) 0.0001(7) 0.0092(7) -0.0011(7)
C2' 0.0584(10) 0.0389(9) 0.0451(9) 0.0011(7) 0.0068(8) -0.0038(7)
C11' 0.0610(11) 0.0489(10) 0.0523(11) 0.0025(8) 0.0006(8) 0.0022(8)
C12' 0.0867(19) 0.0558(14) 0.199(4) 0.0286(18) 0.049(2) 0.0144(13)
C13' 0.099(2) 0.0743(19) 0.219(4) 0.042(2) 0.050(2) 0.0367(17)
C14' 0.0658(15) 0.100(2) 0.129(3) 0.0030(19) -0.0027(15) 0.0191(15)
C15' 0.0550(15) 0.085(2) 0.278(5) -0.045(3) 0.010(2) -0.0042(14)
C16' 0.0571(14) 0.0571(14) 0.233(4) -0.0251(19) 0.0057(18) -0.0045(11)
C17' 0.0654(13) 0.0640(13) 0.0700(14) -0.0092(10) -0.0116(10) -0.0033(10)
C18' 0.1063(19) 0.0690(15) 0.0750(16) -0.0193(12) -0.0040(13) 0.0008(13)
C19' 0.140(3) 0.0870(19) 0.0805(18) 0.0053(15) -0.0439(18) -0.0079(18)
C20' 0.0589(15) 0.123(2) 0.129(3) -0.031(2) -0.0117(15) -0.0093(15)
B3 0.0538(11) 0.0422(10) 0.0366(9) 0.0002(8) 0.0106(8) 0.0021(8)
B4 0.0464(10) 0.0412(10) 0.0432(10) 0.0004(8) 0.0106(8) 0.0029(8)
B5 0.0485(10) 0.0431(10) 0.0400(10) -0.0026(8) 0.0041(8) 0.0010(8)
B6 0.0542(11) 0.0427(10) 0.0382(10) -0.0043(8) 0.0052(8) 0.0043(8)
B7 0.0622(12) 0.0440(11) 0.0439(11) 0.0067(8) 0.0115(9) 0.0000(9)
B8 0.0549(12) 0.0474(11) 0.0470(11) 0.0036(9) 0.0153(9) -0.0008(9)
B9 0.0490(11) 0.0474(11) 0.0544(12) -0.0006(9) 0.0082(9) -0.0025(8)
B10 0.0588(12) 0.0425(11) 0.0504(11) -0.0045(9) 0.0044(9) -0.0028(9)
B11 0.0631(13) 0.0377(10) 0.0509(12) -0.0001(8) 0.0084(9) 0.0014(9)
B12 0.0605(13) 0.0443(11) 0.0571(13) 0.0050(9) 0.0126(10) -0.0064(9)
B3' 0.0551(11) 0.0374(10) 0.0489(11) -0.0026(8) 0.0079(9) -0.0026(8)
B4' 0.0478(11) 0.0420(10) 0.0577(12) -0.0051(9) 0.0105(9) -0.0045(8)
B5' 0.0532(11) 0.0408(10) 0.0626(13) -0.0085(9) 0.0163(9) -0.0008(8)
B6' 0.0649(13) 0.0420(10) 0.0510(12) -0.0075(9) 0.0112(10) -0.0057(9)
B7' 0.0757(15) 0.0427(11) 0.0554(13) 0.0037(9) 0.0139(10) -0.0128(10)
B8' 0.0617(13) 0.0466(11) 0.0636(14) -0.0052(10) 0.0175(10) -0.0137(9)
B9' 0.0574(13) 0.0567(13) 0.0745(15) -0.0134(11) 0.0266(11) -0.0088(10)
B10' 0.0772(16) 0.0572(13) 0.0616(14) -0.0158(11) 0.0281(12) -0.0107(11)
B11' 0.0869(17) 0.0563(13) 0.0454(12) -0.0025(10) 0.0163(11) -0.0147(12)
B12' 0.0837(17) 0.0626(14) 0.0622(14) -0.0054(11) 0.0317(12) -0.0202(12)

loop_
_atom_type_symbol
_atom_type_description
_atom_type_scat_dispersion_real
_atom_type_scat_dispersion_imag
_atom_type_scat_source
C C 0.0033 0.0016 'International Tables Vol C Tables 4.2.6.8 and 6.1.1.4'
H H 0.0000 0.0000 'International Tables Vol C Tables 4.2.6.8 and 6.1.1.4'
B B 0.0013 0.0007 'International Tables Vol C Tables 4.2.6.8 and 6.1.1.4'
O O 0.0106 0.0060 'International Tables Vol C Tables 4.2.6.8 and 6.1.1.4'

loop_
_geom_angle_atom_site_label_1
_geom_angle_atom_site_label_2
_geom_angle_atom_site_label_3
_geom_angle
_geom_angle_site_symmetry_1
_geom_angle_site_symmetry_3
_geom_angle_publ_flag
B4' O1' C17' 126.40(16) . . ?
B4 O1 C17 126.39(14) . . ?
C2 C1 B5 112.20(13) . . ?
C2 C1 B3 62.13(10) . . ?
B5 C1 B3 115.62(13) . . ?
C2 C1 B6 61.82(10) . . ?
B5 C1 B6 62.30(11) . . ?
B3 C1 B6 115.25(13) . . ?
C2 C1 B4 114.15(12) . . ?
B5 C1 B4 63.21(11) . . ?
B3 C1 B4 64.02(11) . . ?
B6 C1 B4 115.75(13) . . ?
C11 C2 C1 118.00(14) . . ?
C11 C2 B11 122.14(14) . . ?
C1 C2 B11 109.59(13) . . ?
C11 C2 B7 123.48(14) . . ?
C1 C2 B7 108.88(13) . . ?
B11 C2 B7 62.52(12) . . ?
C11 C2 B3 117.56(14) . . ?
C1 C2 B3 60.27(10) . . ?
B11 C2 B3 113.56(14) . . ?
B7 C2 B3 61.98(11) . . ?
C11 C2 B6 116.45(14) . . ?
C1 C2 B6 60.98(10) . . ?
B11 C2 B6 61.83(11) . . ?
B7 C2 B6 112.88(14) . . ?
B3 C2 B6 112.98(13) . . ?
C16 C11 C12 118.00(19) . . ?
C16 C11 C2 120.26(17) . . ?
C12 C11 C2 121.71(17) . . ?
C11 C12 C13 120.9(2) . . ?
C14 C13 C12 120.6(2) . . ?
C15 C14 C13 119.0(2) . . ?
C14 C15 C16 121.3(2) . . ?
C11 C16 C15 120.2(2) . . ?
O1 C17 C18 110.03(16) . . ?
O1 C17 C20 109.76(16) . . ?
C18 C17 C20 111.07(18) . . ?
O1 C17 C19 103.83(15) . . ?
C18 C17 C19 110.79(19) . . ?
C20 C17 C19 111.1(2) . . ?
C2' C1' B3' 62.18(11) . . ?
C2' C1' B5' 111.78(14) . . ?
B3' C1' B5' 114.79(14) . . ?
C2' C1' B6' 61.57(11) . . ?
B3' C1' B6' 114.81(14) . . ?
B5' C1' B6' 62.27(12) . . ?
C2' C1' B4' 113.95(13) . . ?
B3' C1' B4' 63.50(11) . . ?
B5' C1' B4' 63.21(11) . . ?
B6' C1' B4' 115.76(14) . . ?
C11' C2' C1' 118.21(14) . . ?
C11' C2' B7' 122.77(15) . . ?
C1' C2' B7' 108.39(14) . . ?
C11' C2' B11' 122.89(16) . . ?
C1' C2' B11' 109.58(15) . . ?
B7' C2' B11' 62.65(12) . . ?
C11' C2' B6' 117.80(15) . . ?
C1' C2' B6' 60.78(11) . . ?
B7' C2' B6' 112.91(15) . . ?
B11' C2' B6' 62.09(12) . . ?
C11' C2' B3' 117.06(15) . . ?
C1' C2' B3' 59.76(10) . . ?
B7' C2' B3' 61.49(12) . . ?
B11' C2' B3' 112.98(15) . . ?
B6' C2' B3' 112.10(14) . . ?
C16' C11' C12' 117.2(2) . . ?
C16' C11' C2' 122.16(19) . . ?
C12' C11' C2' 120.7(2) . . ?
C11' C12' C13' 120.7(3) . . ?
C14' C13' C12' 121.6(3) . . ?
C13' C14' C15' 117.9(3) . . ?
C14' C15' C16' 121.1(3) . . ?
C11' C16' C15' 121.5(3) . . ?
O1' C17' C18' 110.88(18) . . ?
O1' C17' C19' 104.14(19) . . ?
C18' C17' C19' 109.9(2) . . ?
O1' C17' C20' 108.99(19) . . ?
C18' C17' C20' 111.3(2) . . ?
C19' C17' C20' 111.5(2) . . ?
C1 B3 C2 57.60(9) . . ?
C1 B3 B8 104.07(14) . . ?
C2 B3 B8 105.31(14) . . ?
C1 B3 B7 104.03(13) . . ?
C2 B3 B7 58.48(11) . . ?
B8 B3 B7 60.17(12) . . ?
C1 B3 B4 58.97(10) . . ?
C2 B3 B4 106.42(13) . . ?
B8 B3 B4 59.98(11) . . ?
B7 B3 B4 108.52(14) . . ?
O1 B4 C1 114.74(14) . . ?
O1 B4 B8 135.19(15) . . ?
C1 B4 B8 101.49(13) . . ?
O1 B4 B9 130.23(16) . . ?
C1 B4 B9 102.00(13) . . ?
B8 B4 B9 60.03(12) . . ?
O1 B4 B5 115.28(15) . . ?
C1 B4 B5 57.39(10) . . ?
B8 B4 B5 106.00(14) . . ?
B9 B4 B5 58.92(11) . . ?
O1 B4 B3 121.72(15) . . ?
C1 B4 B3 57.01(10) . . ?
B8 B4 B3 58.55(11) . . ?
B9 B4 B3 105.98(14) . . ?
B5 B4 B3 105.13(13) . . ?
C1 B5 B6 59.41(10) . . ?
C1 B5 B9 104.70(13) . . ?
B6 B5 B9 108.37(14) . . ?
C1 B5 B10 104.82(13) . . ?
B6 B5 B10 59.58(11) . . ?
B9 B5 B10 60.50(12) . . ?
C1 B5 B4 59.40(10) . . ?
B6 B5 B4 110.16(13) . . ?
B9 B5 B4 60.47(11) . . ?
B10 B5 B4 109.74(14) . . ?
C1 B6 C2 57.20(9) . . ?
C1 B6 B10 104.59(13) . . ?
C2 B6 B10 105.70(14) . . ?
C1 B6 B5 58.29(10) . . ?
C2 B6 B5 105.23(13) . . ?
B10 B6 B5 60.39(11) . . ?
C1 B6 B11 103.95(13) . . ?
C2 B6 B11 58.46(11) . . ?
B10 B6 B11 60.61(12) . . ?
B5 B6 B11 108.38(14) . . ?
C2 B7 B12 105.51(14) . . ?
C2 B7 B3 59.54(10) . . ?
B12 B7 B3 108.28(15) . . ?
C2 B7 B8 105.87(13) . . ?
B12 B7 B8 60.44(12) . . ?
B3 B7 B8 59.83(11) . . ?
C2 B7 B11 58.73(11) . . ?
B12 B7 B11 60.25(12) . . ?
B3 B7 B11 108.48(14) . . ?
B8 B7 B11 108.73(15) . . ?
B3 B8 B7 60.00(11) . . ?
B3 B8 B12 107.73(14) . . ?
B7 B8 B12 59.58(12) . . ?
B3 B8 B4 61.47(11) . . ?
B7 B8 B4 109.57(14) . . ?
B12 B8 B4 108.58(14) . . ?
B3 B8 B9 108.28(14) . . ?
B7 B8 B9 107.45(15) . . ?
B12 B8 B9 59.59(12) . . ?
B4 B8 B9 60.07(11) . . ?
B5 B9 B12 107.42(15) . . ?
B5 B9 B10 59.88(11) . . ?
B12 B9 B10 60.05(12) . . ?
B5 B9 B8 107.22(14) . . ?
B12 B9 B8 59.80(12) . . ?
B10 B9 B8 107.87(15) . . ?
B5 B9 B4 60.61(11) . . ?
B12 B9 B4 108.61(15) . . ?
B10 B9 B4 109.36(14) . . ?
B8 B9 B4 59.90(11) . . ?
B6 B10 B5 60.02(11) . . ?
B6 B10 B11 59.94(11) . . ?
B5 B10 B11 107.57(14) . . ?
B6 B10 B12 107.61(14) . . ?
B5 B10 B12 107.01(14) . . ?
B11 B10 B12 59.84(12) . . ?
B6 B10 B9 108.02(14) . . ?
B5 B10 B9 59.62(11) . . ?
B11 B10 B9 107.92(15) . . ?
B12 B10 B9 59.79(12) . . ?
C2 B11 B6 59.71(11) . . ?
C2 B11 B7 58.76(11) . . ?
B6 B11 B7 108.13(14) . . ?
C2 B11 B12 105.07(14) . . ?
B6 B11 B12 107.48(14) . . ?
B7 B11 B12 59.66(12) . . ?
C2 B11 B10 105.77(14) . . ?
B6 B11 B10 59.45(12) . . ?
B7 B11 B10 108.03(15) . . ?
B12 B11 B10 60.16(12) . . ?
B7 B12 B11 60.09(12) . . ?
B7 B12 B9 108.59(15) . . ?
B11 B12 B9 108.34(14) . . ?
B7 B12 B8 59.98(12) . . ?
B11 B12 B8 108.25(14) . . ?
B9 B12 B8 60.61(12) . . ?
B7 B12 B10 108.25(15) . . ?
B11 B12 B10 60.00(12) . . ?
B9 B12 B10 60.16(12) . . ?
B8 B12 B10 108.61(14) . . ?
C1' B3' C2' 58.06(10) . . ?
C1' B3' B8' 104.95(14) . . ?
C2' B3' B8' 105.79(15) . . ?
C1' B3' B7' 104.78(14) . . ?
C2' B3' B7' 58.63(11) . . ?
B8' B3' B7' 60.23(13) . . ?
C1' B3' B4' 59.69(11) . . ?
C2' B3' B4' 107.55(14) . . ?
B8' B3' B4' 60.29(12) . . ?
B7' B3' B4' 109.24(15) . . ?
O1' B4' C1' 115.03(15) . . ?
O1' B4' B8' 134.37(16) . . ?
C1' B4' B8' 101.35(14) . . ?
O1' B4' B9' 131.22(17) . . ?
C1' B4' B9' 101.65(15) . . ?
B8' B4' B9' 59.87(13) . . ?
O1' B4' B5' 116.90(16) . . ?
C1' B4' B5' 57.09(10) . . ?
B8' B4' B5' 105.50(15) . . ?
B9' B4' B5' 58.67(12) . . ?
O1' B4' B3' 121.07(16) . . ?
C1' B4' B3' 56.81(10) . . ?
B8' B4' B3' 58.44(12) . . ?
B9' B4' B3' 105.43(16) . . ?
B5' B4' B3' 104.37(14) . . ?
C1' B5' B9' 104.97(14) . . ?
C1' B5' B6' 59.41(11) . . ?
B9' B5' B6' 108.61(17) . . ?
C1' B5' B10' 104.89(16) . . ?
B9' B5' B10' 60.64(14) . . ?
B6' B5' B10' 59.60(13) . . ?
C1' B5' B4' 59.70(11) . . ?
B9' B5' B4' 60.41(12) . . ?
B6' B5' B4' 110.45(14) . . ?
B10' B5' B4' 109.84(15) . . ?
C1' B6' C2' 57.66(10) . . ?
C1' B6' B10' 104.52(15) . . ?
C2' B6' B10' 105.45(15) . . ?
C1' B6' B5' 58.31(11) . . ?
C2' B6' B5' 105.44(14) . . ?
B10' B6' B5' 60.21(14) . . ?
C1' B6' B11' 104.24(14) . . ?
C2' B6' B11' 58.43(12) . . ?
B10' B6' B11' 60.27(14) . . ?
B5' B6' B11' 108.10(16) . . ?
C2' B7' B3' 59.87(11) . . ?
C2' B7' B8' 106.44(15) . . ?
B3' B7' B8' 59.83(12) . . ?
C2' B7' B12' 105.51(15) . . ?
B3' B7' B12' 108.03(17) . . ?
B8' B7' B12' 60.45(14) . . ?
C2' B7' B11' 58.70(12) . . ?
B3' B7' B11' 108.45(15) . . ?
B8' B7' B11' 108.81(17) . . ?
B12' B7' B11' 60.07(14) . . ?
B3' B8' B7' 59.94(12) . . ?
B3' B8' B12' 107.65(16) . . ?
B7' B8' B12' 59.86(14) . . ?
B3' B8' B9' 107.87(15) . . ?
B7' B8' B9' 107.59(16) . . ?
B12' B8' B9' 59.55(15) . . ?
B3' B8' B4' 61.28(11) . . ?
B7' B8' B4' 109.81(15) . . ?
B12' B8' B4' 108.85(16) . . ?
B9' B8' B4' 60.16(12) . . ?
B5' B9' B12' 107.45(18) . . ?
B5' B9' B10' 59.74(13) . . ?
B12' B9' B10' 59.94(15) . . ?
B5' B9' B8' 107.33(15) . . ?
B12' B9' B8' 59.90(14) . . ?
B10' B9' B8' 107.71(18) . . ?
B5' B9' B4' 60.92(12) . . ?
B12' B9' B4' 108.97(16) . . ?
B10' B9' B4' 109.53(16) . . ?
B8' B9' B4' 59.97(12) . . ?
B6' B10' B5' 60.19(13) . . ?
B6' B10' B11' 60.42(13) . . ?
B5' B10' B11' 108.19(16) . . ?
B6' B10' B12' 108.16(17) . . ?
B5' B10' B12' 107.22(16) . . ?
B11' B10' B12' 60.05(15) . . ?
B6' B10' B9' 108.27(16) . . ?
B5' B10' B9' 59.62(13) . . ?
B11' B10' B9' 108.25(16) . . ?
B12' B10' B9' 59.77(15) . . ?
C2' B11' B10' 105.51(16) . . ?
C2' B11' B6' 59.48(11) . . ?
B10' B11' B6' 59.31(13) . . ?
C2' B11' B12' 105.17(16) . . ?
B10' B11' B12' 60.07(15) . . ?
B6' B11' B12' 107.29(18) . . ?
C2' B11' B7' 58.65(12) . . ?
B10' B11' B7' 107.63(18) . . ?
B6' B11' B7' 107.59(15) . . ?
B12' B11' B7' 59.67(14) . . ?
B7' B12' B9' 108.26(16) . . ?
B7' B12' B11' 60.26(14) . . ?
B9' B12' B11' 108.54(16) . . ?
B7' B12' B10' 107.95(16) . . ?
B9' B12' B10' 60.29(15) . . ?
B11' B12' B10' 59.88(14) . . ?
B7' B12' B8' 59.70(13) . . ?
B9' B12' B8' 60.55(14) . . ?
B11' B12' B8' 108.36(16) . . ?
B10' B12' B8' 108.51(17) . . ?

loop_
_geom_bond_atom_site_label_1
_geom_bond_atom_site_label_2
_geom_bond_distance
_geom_bond_site_symmetry_2
_geom_bond_publ_flag
O1' B4' 1.381(3) . ?
O1' C17' 1.456(2) . ?
O1 B4 1.382(2) . ?
O1 C17 1.455(2) . ?
C1 C2 1.653(2) . ?
C1 B5 1.700(2) . ?
C1 B3 1.700(2) . ?
C1 B6 1.720(2) . ?
C1 B4 1.737(2) . ?
C2 C11 1.506(2) . ?
C2 B11 1.711(3) . ?
C2 B7 1.712(3) . ?
C2 B3 1.731(2) . ?
C2 B6 1.734(2) . ?
C11 C16 1.377(3) . ?
C11 C12 1.380(3) . ?
C12 C13 1.382(3) . ?
C13 C14 1.362(4) . ?
C14 C15 1.356(4) . ?
C15 C16 1.388(3) . ?
C17 C18 1.518(3) . ?
C17 C20 1.519(3) . ?
C17 C19 1.520(3) . ?
C1' C2' 1.664(2) . ?
C1' B3' 1.694(2) . ?
C1' B5' 1.699(3) . ?
C1' B6' 1.719(3) . ?
C1' B4' 1.747(3) . ?
C2' C11' 1.508(3) . ?
C2' B7' 1.712(3) . ?
C2' B11' 1.713(3) . ?
C2' B6' 1.732(3) . ?
C2' B3' 1.734(3) . ?
C11' C16' 1.355(3) . ?
C11' C12' 1.356(3) . ?
C12' C13' 1.385(4) . ?
C13' C14' 1.337(4) . ?
C14' C15' 1.346(4) . ?
C15' C16' 1.377(4) . ?
C17' C18' 1.511(3) . ?
C17' C19' 1.519(4) . ?
C17' C20' 1.524(4) . ?
B3 B8 1.770(3) . ?
B3 B7 1.773(3) . ?
B3 B4 1.823(3) . ?
B4 B8 1.796(3) . ?
B4 B9 1.799(3) . ?
B4 B5 1.802(3) . ?
B5 B6 1.769(3) . ?
B5 B9 1.771(3) . ?
B5 B10 1.776(3) . ?
B6 B10 1.761(3) . ?
B6 B11 1.770(3) . ?
B7 B12 1.768(3) . ?
B7 B8 1.776(3) . ?
B7 B11 1.776(3) . ?
B8 B12 1.784(3) . ?
B8 B9 1.798(3) . ?
B9 B12 1.780(3) . ?
B9 B10 1.787(3) . ?
B10 B11 1.782(3) . ?
B10 B12 1.785(3) . ?
B11 B12 1.779(3) . ?
B3' B8' 1.760(3) . ?
B3' B7' 1.762(3) . ?
B3' B4' 1.811(3) . ?
B4' B8' 1.794(3) . ?
B4' B9' 1.797(3) . ?
B4' B5' 1.806(3) . ?
B5' B9' 1.766(3) . ?
B5' B6' 1.767(3) . ?
B5' B10' 1.768(3) . ?
B6' B10' 1.757(3) . ?
B6' B11' 1.777(3) . ?
B7' B8' 1.767(3) . ?
B7' B12' 1.770(4) . ?
B7' B11' 1.780(3) . ?
B8' B12' 1.780(3) . ?
B8' B9' 1.792(3) . ?
B9' B12' 1.774(4) . ?
B9' B10' 1.784(4) . ?
B10' B11' 1.774(4) . ?
B10' B12' 1.777(3) . ?
B11' B12' 1.777(4) . ?
